data_7243290
loop_
_publ_author_name
'Bebi\'c, Nikol'
'Topi\'c, Edi'
'Mandari\'c, Mirna'
'Hrenar, Tomica'
'Vrdoljak, Vi\<snja'

_publ_section_title
;
 Extending the structural landscape of Mo(vi) hydrazonato
 inorganic--organic POM-hybrids: an experimental and computational study
;
_journal_issue 36
_journal_name_full CrystEngComm
_journal_page_first 6349
_journal_page_last 6358
_journal_paper_doi 10.1039/D1CE00861G
_journal_volume 23
_journal_year 2021
_chemical_formula_moiety 'Mo6 O19, C28 H24 Mo2 N6 O10'
_chemical_formula_sum 'C28 H24 Mo8 N6 O29'
_chemical_formula_weight 1676.05
_chemical_name_systematic
'[bis-(N'-(2-oxo-3-methoxybenzylidene)isonicotinoylhydrazonato)tetraoxodimolybdenum(vi) hexamolybdate'
_space_group_crystal_system triclinic
_space_group_IT_number 2
_space_group_name_Hall '-P 1'
_space_group_name_H-M_alt 'P -1'
_atom_sites_solution_hydrogens geom
_atom_sites_solution_primary direct
_audit_creation_date 2021-07-15
_audit_creation_method
;
Olex2 1.2
(compiled 2018.05.29 svn.r3508 for OlexSys, GUI svn.r5506)
;
_audit_update_record
;
2021-07-15 deposited with the CCDC.	2021-07-29 downloaded from the CCDC.
;
_cell_angle_alpha 103.429(14)
_cell_angle_beta 90.359(9)
_cell_angle_gamma 89.999(10)
_cell_formula_units_Z 1
_cell_length_a 7.5406(6)
_cell_length_b 8.6650(15)
_cell_length_c 17.325(3)
_cell_measurement_reflns_used 1869
_cell_measurement_temperature 298
_cell_measurement_theta_max 25.1530
_cell_measurement_theta_min 4.5300
_cell_volume 1101.0(3)
_computing_cell_refinement 'CrysAlisPro 1.171.41.93a (Rigaku OD, 2020)'
_computing_data_collection 'CrysAlisPro 1.171.41.93a (Rigaku OD, 2020)'
_computing_data_reduction 'CrysAlisPro 1.171.41.93a (Rigaku OD, 2020)'
_computing_molecular_graphics 'Olex2 (Dolomanov et al., 2009)'
_computing_publication_material 'Olex2 (Dolomanov et al., 2009)'
_computing_structure_refinement 'ShelXL (Sheldrick, 2015)'
_computing_structure_solution 'ShelXS (Sheldrick, 2008)'
_diffrn_ambient_temperature 298
_diffrn_detector 'CCD plate'
_diffrn_detector_area_resol_mean 16.3426
_diffrn_detector_type Sapphire3
_diffrn_measured_fraction_theta_full 0.993
_diffrn_measured_fraction_theta_max 0.910
_diffrn_measurement_details
;
List of Runs (angles in degrees, time in seconds):

  # Type    Start    End  Width  t~exp~   \w     \q     \k     \f   Frames
#--------------------------------------------------------------------------
  1  \w     44.00  70.00   1.00   10.00    --   28.19  57.00 150.00   26
  2  \w    -57.00 -18.00   1.00   10.00    --  -31.31 -57.00   0.00   39
  3  \w    -51.00  29.00   1.00   10.00    --  -31.31  77.00   0.00   80
  4  \w    -57.00  26.00   1.00   10.00    --  -31.31  77.00  90.00   83
  5  \w    -98.00  -6.00   1.00   10.00    --  -31.31 -37.00-180.00   92
  6  \w    -52.00  33.00   1.00   10.00    --  -31.31  57.00-120.00   85
  7  \w   -101.00 -10.00   1.00   10.00    --  -31.31 -57.00 -60.00   91
;
_diffrn_measurement_device 'four-circle diffractometer'
_diffrn_measurement_device_type 'Xcalibur, Sapphire3'
_diffrn_measurement_method '\w scans'
_diffrn_orient_matrix_type 'CrysAlisPro convention (1999,Acta A55,543-557)'
_diffrn_orient_matrix_UB_11 0.0889549000
_diffrn_orient_matrix_UB_12 0.0235829000
_diffrn_orient_matrix_UB_13 -0.0039120000
_diffrn_orient_matrix_UB_21 0.0202574000
_diffrn_orient_matrix_UB_22 -0.0775962000
_diffrn_orient_matrix_UB_23 -0.0220395000
_diffrn_orient_matrix_UB_31 -0.0229766000
_diffrn_orient_matrix_UB_32 0.0223859000
_diffrn_orient_matrix_UB_33 -0.0356627000
_diffrn_radiation_monochromator graphite
_diffrn_radiation_probe x-ray
_diffrn_radiation_type MoK\a
_diffrn_radiation_wavelength 0.71073
_diffrn_reflns_av_unetI/netI 0.2860
_diffrn_reflns_Laue_measured_fraction_full 0.993
_diffrn_reflns_Laue_measured_fraction_max 0.910
_diffrn_reflns_limit_h_max 11
_diffrn_reflns_limit_h_min -11
_diffrn_reflns_limit_k_max 12
_diffrn_reflns_limit_k_min -12
_diffrn_reflns_limit_l_max 26
_diffrn_reflns_limit_l_min -25
_diffrn_reflns_number 9183
_diffrn_reflns_point_group_measured_fraction_full 0.993
_diffrn_reflns_point_group_measured_fraction_max 0.910
_diffrn_reflns_theta_full 25.242
_diffrn_reflns_theta_max 32.723
_diffrn_reflns_theta_min 4.511
_diffrn_source 'fine-focus sealed X-ray tube'
_diffrn_source_type 'Enhance (Mo) X-ray Source'
_exptl_absorpt_coefficient_mu 2.307
_exptl_absorpt_correction_T_max 1.00000
_exptl_absorpt_correction_T_min 0.88500
_exptl_absorpt_correction_type multi-scan
_exptl_absorpt_process_details
;
CrysAlisPro 1.171.41.93a (Rigaku Oxford Diffraction, 2020)
Empirical absorption correction using spherical harmonics,
implemented in SCALE3 ABSPACK scaling algorithm.
;
_exptl_crystal_colour red
_exptl_crystal_colour_primary red
_exptl_crystal_density_diffrn 2.528
_exptl_crystal_description plate
_exptl_crystal_F_000 802
_exptl_crystal_size_max 0.5
_exptl_crystal_size_mid 0.02
_exptl_crystal_size_min 0.008
_refine_diff_density_max 3.613
_refine_diff_density_min -1.406
_refine_diff_density_rms 0.274
_refine_ls_extinction_method none
_refine_ls_goodness_of_fit_ref 0.780
_refine_ls_hydrogen_treatment constr
_refine_ls_matrix_type full
_refine_ls_number_parameters 323
_refine_ls_number_reflns 9183
_refine_ls_number_restraints 0
_refine_ls_restrained_S_all 0.780
_refine_ls_R_factor_all 0.1783
_refine_ls_R_factor_gt 0.0765
_refine_ls_shift/su_max 0.000
_refine_ls_shift/su_mean 0.000
_refine_ls_structure_factor_coef Fsqd
_refine_ls_weighting_details 'w=1/[\s^2^(Fo^2^)+(0.0756P)^2^] where P=(Fo^2^+2Fc^2^)/3'
_refine_ls_weighting_scheme calc
_refine_ls_wR_factor_gt 0.1486
_refine_ls_wR_factor_ref 0.1747
_reflns_Friedel_coverage 0.000
_reflns_number_gt 3706
_reflns_number_total 9183
_reflns_threshold_expression 'I > 2\s(I)'
_twin_special_details
;
Component 2 rotated by 179.9636\% 
around [0.00 0.91 -0.42] (reciprocal) or [-0.00 1.00 0.00] (direct)
;
_cod_data_source_file d1ce00861g3.cif
_cod_data_source_block exp_5022_twin1_hklf5
_cod_depositor_comments 'Adding full bibliography for 7243285--7243294.cif.'
_cod_database_code 7243290
_shelx_shelxl_version_number 2018/3
_chemical_oxdiff_formula 'Mo8 O27 C24 N6 H20'
_shelx_space_group_comment
;
The symmetry employed for this shelxl refinement is uniquely defined
by the following loop, which should always be used as a source of
symmetry information in preference to the above space-group names.
They are only intended as comments.
;
_shelx_estimated_absorpt_t_max 0.982
_shelx_estimated_absorpt_t_min 0.392
_olex2_refinement_description
;
1. Fixed Uiso
 At 1.2 times of:
  All C(H) groups, All N(H) groups
 At 1.5 times of:
  All C(H,H,H) groups
2.a Aromatic/amide H refined with riding coordinates:
 C7(H7), N3(H3), C5(H5), C11(H11), C12(H12), C10(H10), C6(H6), C4(H4), C13(H13)
2.b Idealised Me refined as rotating group:
 C14(H14A,H14B,H14C)
;
_olex2_submission_special_instructions 'No special instructions were received'
_oxdiff_exptl_absorpt_empirical_details
;
Empirical correction (ABSPACK) includes:
- Absorption correction using spherical harmonics
- Frame scaling
;
_oxdiff_exptl_absorpt_empirical_full_max 1.212
_oxdiff_exptl_absorpt_empirical_full_min 0.864
_oxdiff_twin_integration_method simultaneous
_oxdiff_twin_items 2

loop_
_space_group_symop_operation_xyz
'x, y, z'
'-x, -y, -z'

loop_
_atom_site_label
_atom_site_type_symbol
_atom_site_fract_x
_atom_site_fract_y
_atom_site_fract_z
_atom_site_U_iso_or_equiv
_atom_site_adp_type
_atom_site_occupancy
_atom_site_site_symmetry_order
_atom_site_calc_flag
_atom_site_refinement_flags_posn
_atom_site_refinement_flags_adp
_atom_site_refinement_flags_occupancy
_atom_site_disorder_assembly
_atom_site_disorder_group
Mo2 Mo 0.12342(15) 0.04691(14) 0.12609(7) 0.0286(3) Uani 1 1 d . . . . .
Mo3 Mo -0.22015(16) 0.18626(14) 0.04569(8) 0.0293(3) Uani 1 1 d . . . . .
Mo4 Mo -0.18061(15) -0.19421(13) 0.02894(8) 0.0269(3) Uani 1 1 d . . . . .
Mo1 Mo 0.43082(16) 0.31624(14) 0.46194(8) 0.0279(3) Uani 1 1 d . . . . .
O12 O -0.3251(10) -0.0140(10) 0.0564(5) 0.028(2) Uani 1 1 d . . . . .
O9 O -0.0882(12) 0.1922(10) 0.1361(6) 0.034(2) Uani 1 1 d . . . . .
O8 O -0.0501(11) -0.1105(10) 0.1279(6) 0.030(2) Uani 1 1 d . . . . .
O6 O 0.2027(12) 0.0919(11) 0.2186(6) 0.038(2) Uani 1 1 d . . . . .
O11 O -0.3001(13) -0.3385(10) 0.0524(6) 0.038(3) Uani 1 1 d . . . . .
O10 O 0.000000 0.000000 0.000000 0.024(3) Uani 1 2 d S T P . .
O13 O -0.3791(12) 0.3187(11) 0.0757(7) 0.045(3) Uani 1 1 d . . . . .
O4 O 0.6350(11) 0.4082(10) 0.4846(5) 0.030(2) Uani 1 1 d . . . . .
O2 O 0.3937(12) 0.3957(11) 0.3627(6) 0.034(2) Uani 1 1 d . . . . .
O1 O 0.3489(11) 0.2977(11) 0.5621(5) 0.037(2) Uani 1 1 d . . . . .
N2 N 0.0923(14) 0.3872(13) 0.3754(7) 0.031(3) Uani 1 1 d . . . . .
N1 N 0.1452(14) 0.3265(12) 0.4407(6) 0.029(3) Uani 1 1 d . . . . .
O3 O 0.4704(14) 0.1264(11) 0.4207(6) 0.046(3) Uani 1 1 d . . . . .
C1 C 0.0415(17) 0.2213(15) 0.5473(9) 0.032(3) Uani 1 1 d . . . . .
C7 C 0.0192(17) 0.2793(15) 0.4792(8) 0.032(3) Uani 1 1 d . . . . .
H7 H -0.095796 0.284038 0.460144 0.039 Uiso 1 1 calc R . . . .
C8 C 0.2313(19) 0.4153(15) 0.3387(9) 0.032(3) Uani 1 1 d . . . . .
C9 C 0.2092(18) 0.4785(14) 0.2666(8) 0.027(3) Uani 1 1 d . . . . .
N3 N 0.1619(16) 0.5799(13) 0.1326(7) 0.035(3) Uani 1 1 d . . . . .
H3 H 0.145612 0.610736 0.089360 0.042 Uiso 1 1 calc R . . . .
O5 O 0.3900(13) 0.1798(12) 0.6881(6) 0.043(3) Uani 1 1 d . . . . .
C5 C -0.079(2) 0.0840(18) 0.6414(10) 0.044(4) Uani 1 1 d . . . . .
H5 H -0.174261 0.034319 0.659779 0.053 Uiso 1 1 calc R . . . .
C3 C 0.2255(19) 0.1597(16) 0.6541(8) 0.033(3) Uani 1 1 d . . . . .
C11 C 0.326(2) 0.5555(17) 0.1543(9) 0.042(4) Uani 1 1 d . . . . .
H11 H 0.421783 0.572462 0.123670 0.050 Uiso 1 1 calc R . . . .
C12 C 0.024(2) 0.5594(16) 0.1738(8) 0.035(3) Uani 1 1 d . . . . .
H12 H -0.088095 0.582117 0.156938 0.042 Uiso 1 1 calc R . . . .
C10 C 0.353(2) 0.5046(17) 0.2229(9) 0.040(4) Uani 1 1 d . . . . .
H10 H 0.467737 0.487966 0.239565 0.048 Uiso 1 1 calc R . . . .
C6 C -0.104(2) 0.1503(17) 0.5779(8) 0.037(4) Uani 1 1 d . . . . .
H6 H -0.215602 0.148962 0.554650 0.045 Uiso 1 1 calc R . . . .
C4 C 0.085(2) 0.0896(17) 0.6789(10) 0.049(4) Uani 1 1 d . . . . .
H4 H 0.097171 0.043747 0.722125 0.058 Uiso 1 1 calc R . . . .
C2 C 0.2071(17) 0.2238(15) 0.5860(8) 0.029(3) Uani 1 1 d . . . . .
C13 C 0.0414(19) 0.5054(16) 0.2411(8) 0.034(3) Uani 1 1 d . . . . .
H13 H -0.057908 0.487116 0.269269 0.041 Uiso 1 1 calc R . . . .
C14 C 0.428(2) 0.092(2) 0.7490(10) 0.056(5) Uani 1 1 d . . . . .
H14A H 0.403969 -0.018330 0.728292 0.084 Uiso 1 1 calc GR . . . .
H14B H 0.355180 0.131997 0.794450 0.084 Uiso 1 1 calc GR . . . .
H14C H 0.550951 0.106002 0.764315 0.084 Uiso 1 1 calc GR . . . .
O7 O 0.2767(11) -0.1039(10) 0.0707(5) 0.029(2) Uani 1 1 d . . . . .
O15 O -0.2295(12) -0.2069(10) -0.0798(6) 0.032(2) Uani 1 1 d . . . . .
O14 O -0.0433(11) 0.3077(9) 0.0066(5) 0.027(2) Uani 1 1 d . . . . .

loop_
_atom_site_aniso_label
_atom_site_aniso_U_11
_atom_site_aniso_U_22
_atom_site_aniso_U_33
_atom_site_aniso_U_23
_atom_site_aniso_U_13
_atom_site_aniso_U_12
Mo2 0.0336(7) 0.0319(7) 0.0232(7) 0.0123(6) -0.0051(5) -0.0053(5)
Mo3 0.0269(7) 0.0299(7) 0.0338(8) 0.0129(6) 0.0054(5) 0.0046(5)
Mo4 0.0258(6) 0.0278(7) 0.0312(8) 0.0153(6) 0.0011(5) -0.0048(5)
Mo1 0.0245(6) 0.0347(7) 0.0270(8) 0.0120(6) -0.0002(5) 0.0017(5)
O12 0.024(5) 0.036(5) 0.028(6) 0.014(4) 0.002(4) 0.003(4)
O9 0.035(6) 0.038(6) 0.029(6) 0.010(5) -0.001(4) -0.005(4)
O8 0.024(5) 0.030(5) 0.039(6) 0.016(4) 0.003(4) -0.003(4)
O6 0.046(6) 0.038(6) 0.034(6) 0.019(5) -0.005(5) -0.004(5)
O11 0.044(6) 0.024(5) 0.048(7) 0.016(5) -0.004(5) -0.015(4)
O10 0.016(6) 0.036(7) 0.023(7) 0.012(6) 0.001(5) -0.001(5)
O13 0.030(6) 0.046(6) 0.061(8) 0.020(6) 0.015(5) 0.010(4)
O4 0.027(5) 0.041(6) 0.026(6) 0.016(4) -0.004(4) 0.001(4)
O2 0.030(5) 0.053(6) 0.023(6) 0.018(5) -0.001(4) 0.001(4)
O1 0.032(5) 0.060(7) 0.030(6) 0.031(5) -0.001(4) -0.005(5)
N2 0.018(6) 0.049(7) 0.030(7) 0.021(6) -0.014(5) -0.002(5)
N1 0.035(7) 0.033(7) 0.021(7) 0.009(5) -0.003(5) 0.003(5)
O3 0.049(7) 0.039(6) 0.049(8) 0.007(5) -0.007(5) 0.005(5)
C1 0.030(8) 0.033(8) 0.035(9) 0.015(7) 0.012(6) 0.004(6)
C7 0.022(7) 0.039(9) 0.038(10) 0.012(7) 0.004(6) 0.005(6)
C8 0.037(8) 0.032(8) 0.024(9) 0.003(6) -0.007(6) -0.001(6)
C9 0.045(8) 0.019(7) 0.020(8) 0.007(6) -0.004(6) 0.001(6)
N3 0.049(8) 0.036(7) 0.024(7) 0.011(6) -0.006(6) 0.004(6)
O5 0.043(6) 0.060(7) 0.033(7) 0.024(5) -0.008(5) -0.008(5)
C5 0.039(9) 0.059(11) 0.034(10) 0.011(8) 0.009(8) -0.021(8)
C3 0.042(9) 0.037(8) 0.018(8) 0.004(6) -0.002(6) -0.001(6)
C11 0.048(10) 0.048(10) 0.032(10) 0.014(8) 0.008(7) 0.000(7)
C12 0.043(9) 0.041(9) 0.024(9) 0.015(7) -0.011(7) 0.002(7)
C10 0.044(9) 0.047(9) 0.033(9) 0.018(7) 0.000(7) -0.001(7)
C6 0.040(9) 0.052(9) 0.021(9) 0.010(7) -0.001(6) -0.005(7)
C4 0.075(12) 0.042(9) 0.036(11) 0.023(8) 0.011(9) -0.010(8)
C2 0.023(7) 0.038(8) 0.027(8) 0.012(6) -0.002(6) 0.002(5)
C13 0.042(8) 0.043(9) 0.023(8) 0.019(7) -0.009(6) -0.002(6)
C14 0.067(12) 0.073(12) 0.035(11) 0.028(9) 0.002(9) 0.025(9)
O7 0.031(5) 0.035(5) 0.028(6) 0.018(4) -0.003(4) 0.003(4)
O15 0.038(5) 0.026(5) 0.032(6) 0.007(4) -0.003(4) -0.005(4)
O14 0.040(6) 0.017(5) 0.026(5) 0.010(4) 0.002(4) -0.004(4)

loop_
_atom_type_symbol
_atom_type_description
_atom_type_scat_dispersion_real
_atom_type_scat_dispersion_imag
_atom_type_scat_source
C C 0.0033 0.0016 'International Tables Vol C Tables 4.2.6.8 and 6.1.1.4'
H H 0.0000 0.0000 'International Tables Vol C Tables 4.2.6.8 and 6.1.1.4'
Mo Mo -1.6832 0.6857 'International Tables Vol C Tables 4.2.6.8 and 6.1.1.4'
N N 0.0061 0.0033 'International Tables Vol C Tables 4.2.6.8 and 6.1.1.4'
O O 0.0106 0.0060 'International Tables Vol C Tables 4.2.6.8 and 6.1.1.4'

loop_
_geom_angle_atom_site_label_1
_geom_angle_atom_site_label_2
_geom_angle_atom_site_label_3
_geom_angle
_geom_angle_site_symmetry_1
_geom_angle_site_symmetry_3
_geom_angle_publ_flag
O9 Mo2 O10 74.7(3) . . ?
O8 Mo2 O9 83.6(3) . . ?
O8 Mo2 O10 76.9(3) . . ?
O8 Mo2 O15 152.0(4) . 2 ?
O6 Mo2 O9 101.3(4) . . ?
O6 Mo2 O8 103.7(4) . . ?
O6 Mo2 O10 175.9(3) . . ?
O6 Mo2 O7 104.9(4) . . ?
O6 Mo2 O15 102.8(4) . 2 ?
O7 Mo2 O9 153.8(4) . . ?
O7 Mo2 O8 91.0(4) . . ?
O7 Mo2 O10 79.1(3) . . ?
O7 Mo2 O15 90.7(4) . 2 ?
O15 Mo2 O9 82.6(4) 2 . ?
O15 Mo2 O10 76.0(3) 2 . ?
O12 Mo3 O10 76.2(2) . . ?
O12 Mo3 O7 84.0(3) . 2 ?
O9 Mo3 O12 89.2(4) . . ?
O9 Mo3 O10 77.7(3) . . ?
O9 Mo3 O7 153.2(4) . 2 ?
O9 Mo3 O14 91.0(4) . . ?
O13 Mo3 O12 103.9(4) . . ?
O13 Mo3 O9 103.9(5) . . ?
O13 Mo3 O10 178.4(4) . . ?
O13 Mo3 O7 102.9(5) . 2 ?
O13 Mo3 O14 102.7(4) . . ?
O7 Mo3 O10 75.5(2) 2 . ?
O14 Mo3 O12 152.5(4) . . ?
O14 Mo3 O10 77.0(2) . . ?
O14 Mo3 O7 83.4(4) . 2 ?
O12 Mo4 O8 87.2(4) . . ?
O12 Mo4 O10 78.1(2) . . ?
O12 Mo4 O15 89.7(4) . . ?
O12 Mo4 O14 154.2(3) . 2 ?
O8 Mo4 O10 75.9(2) . . ?
O8 Mo4 O14 84.5(4) . 2 ?
O11 Mo4 O12 104.5(4) . . ?
O11 Mo4 O8 101.6(4) . . ?
O11 Mo4 O10 176.4(3) . . ?
O11 Mo4 O15 105.5(4) . . ?
O11 Mo4 O14 101.1(4) . 2 ?
O15 Mo4 O8 152.6(4) . . ?
O15 Mo4 O10 76.9(3) . . ?
O15 Mo4 O14 86.7(4) . 2 ?
O14 Mo4 O10 76.2(2) 2 . ?
O4 Mo1 O4 74.6(4) . 2_666 ?
O4 Mo1 O2 94.7(4) . . ?
O4 Mo1 O1 102.7(4) . . ?
O4 Mo1 N1 151.1(4) . . ?
O2 Mo1 O4 78.2(3) . 2_666 ?
O2 Mo1 N1 71.9(4) . . ?
O1 Mo1 O4 82.3(4) . 2_666 ?
O1 Mo1 O2 149.3(4) . . ?
O1 Mo1 N1 81.0(4) . . ?
N1 Mo1 O4 77.5(3) . 2_666 ?
O3 Mo1 O4 107.0(5) . . ?
O3 Mo1 O4 177.0(4) . 2_666 ?
O3 Mo1 O2 99.1(5) . . ?
O3 Mo1 O1 99.7(5) . . ?
O3 Mo1 N1 100.5(5) . . ?
Mo4 O12 Mo3 116.4(4) . . ?
Mo3 O9 Mo2 117.2(5) . . ?
Mo2 O8 Mo4 116.7(4) . . ?
Mo2 O10 Mo2 180.0 . 2 ?
Mo2 O10 Mo3 89.63(5) 2 . ?
Mo2 O10 Mo3 90.37(5) 2 2 ?
Mo2 O10 Mo3 89.63(5) . 2 ?
Mo2 O10 Mo3 90.37(5) . . ?
Mo3 O10 Mo3 180.0 . 2 ?
Mo4 O10 Mo2 90.36(4) . . ?
Mo4 O10 Mo2 90.37(4) 2 2 ?
Mo4 O10 Mo2 89.63(4) 2 . ?
Mo4 O10 Mo2 89.63(4) . 2 ?
Mo4 O10 Mo3 89.20(4) 2 2 ?
Mo4 O10 Mo3 89.20(4) . . ?
Mo4 O10 Mo3 90.80(4) . 2 ?
Mo4 O10 Mo3 90.80(4) 2 . ?
Mo4 O10 Mo4 180.0 . 2 ?
Mo1 O4 Mo1 105.4(4) . 2_666 ?
C8 O2 Mo1 119.3(8) . . ?
C2 O1 Mo1 133.5(8) . . ?
C8 N2 N1 108.6(11) . . ?
N2 N1 Mo1 116.5(8) . . ?
C7 N1 Mo1 127.8(9) . . ?
C7 N1 N2 115.7(11) . . ?
C7 C1 C6 119.8(13) . . ?
C7 C1 C2 122.3(11) . . ?
C2 C1 C6 117.8(12) . . ?
N1 C7 C1 125.1(13) . . ?
O2 C8 C9 117.8(12) . . ?
N2 C8 O2 123.6(13) . . ?
N2 C8 C9 118.6(13) . . ?
C10 C9 C8 121.2(13) . . ?
C13 C9 C8 119.4(12) . . ?
C13 C9 C10 119.3(13) . . ?
C12 N3 C11 122.8(12) . . ?
C3 O5 C14 116.8(11) . . ?
C6 C5 C4 121.1(13) . . ?
O5 C3 C2 114.0(12) . . ?
C4 C3 O5 127.0(13) . . ?
C4 C3 C2 119.0(14) . . ?
N3 C11 C10 119.0(14) . . ?
N3 C12 C13 121.2(13) . . ?
C11 C10 C9 119.2(14) . . ?
C5 C6 C1 119.9(14) . . ?
C3 C4 C5 121.5(14) . . ?
O1 C2 C1 120.4(11) . . ?
O1 C2 C3 118.8(11) . . ?
C1 C2 C3 120.6(12) . . ?
C12 C13 C9 118.4(13) . . ?
Mo2 O7 Mo3 115.8(4) . 2 ?
Mo4 O15 Mo2 116.9(5) . 2 ?
Mo3 O14 Mo4 115.5(4) . 2 ?

loop_
_geom_bond_atom_site_label_1
_geom_bond_atom_site_label_2
_geom_bond_distance
_geom_bond_site_symmetry_2
_geom_bond_publ_flag
Mo2 O9 2.015(9) . ?
Mo2 O8 1.896(8) . ?
Mo2 O6 1.666(9) . ?
Mo2 O10 2.3164(12) . ?
Mo2 O7 1.843(9) . ?
Mo2 O15 1.931(9) 2 ?
Mo3 O12 1.956(8) . ?
Mo3 O9 1.840(9) . ?
Mo3 O10 2.3260(12) . ?
Mo3 O13 1.659(9) . ?
Mo3 O7 2.019(9) 2 ?
Mo3 O14 1.920(8) . ?
Mo4 O12 1.874(8) . ?
Mo4 O8 1.959(10) . ?
Mo4 O11 1.668(8) . ?
Mo4 O10 2.3106(11) . ?
Mo4 O15 1.895(10) . ?
Mo4 O14 1.982(8) 2 ?
Mo1 O4 1.734(9) . ?
Mo1 O4 2.405(9) 2_666 ?
Mo1 O2 2.012(9) . ?
Mo1 O1 1.887(9) . ?
Mo1 N1 2.188(11) . ?
Mo1 O3 1.662(9) . ?
O2 C8 1.315(16) . ?
O1 C2 1.362(14) . ?
N2 N1 1.409(14) . ?
N2 C8 1.281(17) . ?
N1 C7 1.284(16) . ?
C1 C7 1.396(18) . ?
C1 C6 1.421(17) . ?
C1 C2 1.411(18) . ?
C8 C9 1.486(18) . ?
C9 C10 1.377(18) . ?
C9 C13 1.375(17) . ?
N3 C11 1.324(17) . ?
N3 C12 1.298(17) . ?
O5 C3 1.364(16) . ?
O5 C14 1.463(16) . ?
C5 C6 1.365(19) . ?
C5 C4 1.39(2) . ?
C3 C4 1.346(19) . ?
C3 C2 1.421(17) . ?
C11 C10 1.373(19) . ?
C12 C13 1.359(17) . ?

loop_
_twin_individual_id
_twin_individual_mass_fraction_refined
_oxdiff_twin_reflns_isolated
_oxdiff_twin_reflns_overlapped
_twin_individual_twin_lattice_type
_twin_individual_twin_matrix_11
_twin_individual_twin_matrix_12
_twin_individual_twin_matrix_13
_twin_individual_twin_matrix_21
_twin_individual_twin_matrix_22
_twin_individual_twin_matrix_23
_twin_individual_twin_matrix_31
_twin_individual_twin_matrix_32
_twin_individual_twin_matrix_33
1 0.5543 2255 10582 ref 1.0000 0.0000 0.0000 0.0000 1.0000 0.0000 0.0000 0.0000 1.0000
2 0.4457 2252 10582 nmt -0.9987 -0.0006 0.0006 -0.0005 0.9984 -0.0004 -0.0012 -0.9150 -0.9988
